data_4315714
loop_
_publ_author_name
'Kenji Matsumoto'
'Keita Suzuki'
'Toshiaki Tsukuda'
'Taro Tsubomura'

_publ_contact_author_address
;
 3-3-1 Kichijoji-kitamachi, Musashino, Tokyo, 180-8633, Japan
;
_publ_contact_author_email tsubomura@st.seikei.ac.jp
_publ_contact_author_fax +81-422-37-3871
_publ_contact_author_name 'Taro Tsubomura'
_publ_contact_author_phone +81-422-37-3752
_publ_section_title
;
 A Chiral 2,6-Bis(Oxazolinyl)Pyridine Ligand with Amide Groups to Form
 Isomorphous Complexes through All the Lanthanoid Series
;
_journal_name_full 'Inorganic Chemistry'
_journal_page_first 4717
_journal_page_last 4719
_journal_paper_doi 10.1021/ic901743q
_journal_volume 49
_journal_year 2010
_chemical_absolute_configuration rmad
_chemical_formula_moiety 'C42 H60 Eu N13 O18 '
_chemical_formula_sum 'C42 H60 Eu N13 O18'
_chemical_formula_weight 1186.97
_chemical_name_common '[Eu((S,S)-tBu-pbxa)2](NO3)3'
_space_group_IT_number 18
_symmetry_cell_setting orthorhombic
_symmetry_Int_Tables_number 18
_symmetry_space_group_name_Hall 'P 2 2ab'
_symmetry_space_group_name_H-M 'P 21 21 2'
_cell_angle_alpha 90.0000
_cell_angle_beta 90.0000
_cell_angle_gamma 90.0000
_cell_formula_units_Z 2
_cell_length_a 21.4789(15)
_cell_length_b 12.6513(8)
_cell_length_c 10.7958(7)
_cell_measurement_reflns_used 7918
_cell_measurement_temperature 123.1
_cell_measurement_theta_max 27.5
_cell_measurement_theta_min 3.1
_cell_volume 2933.6(3)
_computing_cell_refinement CrystalClear
_computing_data_collection CrystalClear
_computing_data_reduction CrystalStructure
_computing_publication_material 'CrystalStructure 3.8'
_computing_structure_refinement SHELXL
_computing_structure_solution SIR92
_diffrn_ambient_temperature 123.1
_diffrn_detector_area_resol_mean 7.31
_diffrn_measured_fraction_theta_full 0.993
_diffrn_measured_fraction_theta_max 0.993
_diffrn_measurement_device_type 'Rigaku Saturn'
_diffrn_measurement_method \w
_diffrn_radiation_type 'Mo K\a'
_diffrn_radiation_wavelength 0.71070
_diffrn_reflns_av_R_equivalents 0.053
_diffrn_reflns_limit_h_max 27
_diffrn_reflns_limit_h_min -27
_diffrn_reflns_limit_k_max 16
_diffrn_reflns_limit_k_min -16
_diffrn_reflns_limit_l_max 14
_diffrn_reflns_limit_l_min -13
_diffrn_reflns_number 27557
_diffrn_reflns_theta_full 27.48
_diffrn_reflns_theta_max 27.48
_exptl_absorpt_coefficient_mu 1.140
_exptl_absorpt_correction_T_max 0.862
_exptl_absorpt_correction_T_min 0.614
_exptl_absorpt_correction_type numerical
_exptl_absorpt_process_details
;
    Higashi, T. (1999). Program for Absorption Correction.
    Rigaku Corporation, Tokyo, Japan.
;
_exptl_crystal_colour colorless
_exptl_crystal_density_diffrn 1.344
_exptl_crystal_density_method 'not measured'
_exptl_crystal_description prism
_exptl_crystal_F_000 1220.00
_exptl_crystal_size_max 0.38
_exptl_crystal_size_mid 0.15
_exptl_crystal_size_min 0.13
_refine_diff_density_max 1.64
_refine_diff_density_min -0.71
_refine_ls_abs_structure_details 'Flack, H. D. (1983), Acta Cryst. A39, 876-881.  2836 Friedel Pairs'
_refine_ls_abs_structure_Flack -0.004(16)
_refine_ls_extinction_method none
_refine_ls_goodness_of_fit_ref 1.092
_refine_ls_hydrogen_treatment constr
_refine_ls_number_parameters 350
_refine_ls_number_reflns 6594
_refine_ls_R_factor_gt 0.0457
_refine_ls_shift/su_max 0.0010
_refine_ls_structure_factor_coef Fsqd
_refine_ls_weighting_details 'w = 1/[\s^2^(Fo^2^)+(0.0571P)^2^+9.3710P] where P=(Fo^2^+2Fc^2^)/3'
_refine_ls_weighting_scheme calc
_refine_ls_wR_factor_ref 0.1240
_reflns_number_gt 6341
_reflns_number_total 6594
_reflns_threshold_expression F^2^>2.0\s(F^2^)
_cod_data_source_file ic901743q_si_002_7.cif
_cod_data_source_block '__1106_tBu-pbxa_Eu2'
_cod_original_formula_sum 'C42 H60 Eu N13 O18 '
_cod_database_code 4315714

loop_
_symmetry_equiv_pos_site_id
_symmetry_equiv_pos_as_xyz
1 +X,+Y,+Z
2 1/2+X,1/2-Y,-Z
3 1/2-X,1/2+Y,-Z
4 -X,-Y,+Z

loop_
_atom_site_label
_atom_site_type_symbol
_atom_site_fract_x
_atom_site_fract_y
_atom_site_fract_z
_atom_site_U_iso_or_equiv
_atom_site_adp_type
_atom_site_occupancy
_atom_site_symmetry_multiplicity
_atom_site_calc_flag
_atom_site_refinement_flags
_atom_site_disorder_assembly
_atom_site_disorder_group
Eu(1) Eu 1.0000 0.0000 0.80653(3) 0.01637(10) Uani 1.00 2 d S . .
O(1) O 1.1432(2) 0.1658(3) 0.5655(5) 0.0267(10) Uani 1.00 1 d . . .
O(2) O 1.07790(17) -0.1176(2) 0.7044(4) 0.0232(8) Uani 1.00 1 d . . .
O(3) O 0.92312(19) 0.2741(3) 1.0301(4) 0.0278(8) Uani 1.00 1 d . . .
O(4) O 0.89711(17) -0.0323(2) 0.8956(3) 0.0247(9) Uani 1.00 1 d . . .
O(5) O 0.7324(2) 0.0741(4) 0.2096(4) 0.0464(12) Uani 1.00 1 d . . .
O(6) O 0.81930(19) 0.0959(3) 0.3046(4) 0.0353(9) Uani 1.00 1 d . . .
O(7) O 0.73327(19) 0.0878(3) 0.4089(4) 0.0329(9) Uani 1.00 1 d . . .
O(8) O 0.9853(5) 0.1948(12) 0.314(2) 0.113(7) Uani 0.50 1 d P . .
O(9) O 1.0000 0.0000 0.2834(7) 0.153(8) Uani 1.00 2 d S . .
O(10) O 1.0736(6) 0.1485(12) 0.2362(13) 0.077(4) Uani 0.50 1 d P . .
O(11) O 0.5000 0.0000 0.8178(11) 0.130(4) Uani 1.00 2 d S . .
N(1) N 1.03316(19) 0.2010(3) 0.8068(4) 0.0192(8) Uani 1.00 1 d . . .
N(2) N 1.0588(2) 0.0723(3) 0.6219(4) 0.0209(9) Uani 1.00 1 d . . .
N(3) N 1.1360(2) -0.1724(5) 0.5404(6) 0.0314(14) Uani 1.00 1 d . . .
N(4) N 0.9649(2) 0.1141(3) 0.9887(4) 0.0198(9) Uani 1.00 1 d . . .
N(5) N 0.80866(19) 0.0083(5) 1.0005(4) 0.0267(10) Uani 1.00 1 d . . .
N(6) N 0.7609(2) 0.0860(3) 0.3100(4) 0.0239(9) Uani 1.00 1 d . . .
N(7) N 1.0213(6) 0.1307(15) 0.2807(13) 0.058(3) Uani 0.50 1 d P . .
C(1) C 1.0750(2) 0.2376(4) 0.7255(5) 0.0212(11) Uani 1.00 1 d . . .
C(2) C 1.0998(2) 0.3405(4) 0.7297(5) 0.0253(12) Uani 1.00 1 d . . .
C(3) C 1.0789(2) 0.4045(4) 0.8248(5) 0.0284(12) Uani 1.00 1 d . . .
C(4) C 1.0350(2) 0.3703(4) 0.9095(5) 0.0262(11) Uani 1.00 1 d . . .
C(5) C 1.0133(2) 0.2662(4) 0.8966(5) 0.0209(12) Uani 1.00 1 d . . .
C(6) C 1.0911(2) 0.1556(4) 0.6329(5) 0.0209(10) Uani 1.00 1 d . . .
C(7) C 1.1483(2) 0.0681(4) 0.4939(5) 0.0274(12) Uani 1.00 1 d . . .
C(8) C 1.0904(2) 0.0017(6) 0.5340(4) 0.0224(8) Uani 1.00 1 d . . .
C(9) C 1.1019(2) -0.1019(4) 0.6013(5) 0.0238(11) Uani 1.00 1 d . . .
C(10) C 1.1498(3) -0.2821(5) 0.5793(7) 0.0416(17) Uani 1.00 1 d . . .
C(11) C 1.0879(4) -0.3415(5) 0.5990(9) 0.065(2) Uani 1.00 1 d . . .
C(12) C 1.1844(3) -0.3321(5) 0.4701(7) 0.051(2) Uani 1.00 1 d . . .
C(13) C 1.1903(4) -0.2827(7) 0.6925(8) 0.066(2) Uani 1.00 1 d . . .
C(14) C 0.9667(2) 0.2140(4) 0.9766(5) 0.0199(10) Uani 1.00 1 d . . .
C(15) C 0.8824(3) 0.1983(4) 1.0947(7) 0.0352(14) Uani 1.00 1 d . . .
C(16) C 0.9088(2) 0.0893(4) 1.0613(5) 0.0231(11) Uani 1.00 1 d . . .
C(17) C 0.8697(2) 0.0167(4) 0.9792(5) 0.0204(12) Uani 1.00 1 d . . .
C(18) C 0.7667(2) -0.0580(6) 0.9262(7) 0.0433(18) Uani 1.00 1 d . . .
C(19) C 0.7000(2) -0.0394(6) 0.9740(7) 0.0429(17) Uani 1.00 1 d . . .
C(20) C 0.7836(3) -0.1725(6) 0.9373(12) 0.086(4) Uani 1.00 1 d . . .
C(21) C 0.7691(3) -0.0172(11) 0.7910(7) 0.079(4) Uani 1.00 1 d . . .
H(1) H 1.1292 0.3646 0.6705 0.030 Uiso 1.00 1 c R . .
H(2) H 1.0952 0.4740 0.8323 0.034 Uiso 1.00 1 c R . .
H(3) H 1.0202 0.4152 0.9735 0.031 Uiso 1.00 1 c R . .
H(4) H 1.1874 0.0304 0.5139 0.033 Uiso 1.00 1 c R . .
H(5) H 1.1473 0.0830 0.4039 0.033 Uiso 1.00 1 c R . .
H(6) H 1.0629 -0.0110 0.4607 0.027 Uiso 1.00 1 c R . .
H(7) H 1.1521 -0.1518 0.4695 0.038 Uiso 1.00 1 c R . .
H(8) H 1.0739 -0.3319 0.6847 0.078 Uiso 1.00 1 c R . .
H(9) H 1.0941 -0.4169 0.5826 0.078 Uiso 1.00 1 c R . .
H(10) H 1.0563 -0.3134 0.5423 0.078 Uiso 1.00 1 c R . .
H(11) H 1.1543 -0.3651 0.4138 0.061 Uiso 1.00 1 c R . .
H(12) H 1.2133 -0.3860 0.5009 0.061 Uiso 1.00 1 c R . .
H(13) H 1.2077 -0.2774 0.4256 0.061 Uiso 1.00 1 c R . .
H(14) H 1.2341 -0.2841 0.6675 0.079 Uiso 1.00 1 c R . .
H(15) H 1.1809 -0.3455 0.7423 0.079 Uiso 1.00 1 c R . .
H(16) H 1.1822 -0.2190 0.7416 0.079 Uiso 1.00 1 c R . .
H(17) H 0.8388 0.2052 1.0660 0.042 Uiso 1.00 1 c R . .
H(18) H 0.8837 0.2098 1.1854 0.042 Uiso 1.00 1 c R . .
H(19) H 0.9208 0.0510 1.1386 0.028 Uiso 1.00 1 c R . .
H(20) H 0.7927 0.0445 1.0623 0.032 Uiso 1.00 1 c R . .
H(21) H 0.6906 -0.0904 1.0397 0.051 Uiso 1.00 1 c R . .
H(22) H 0.6704 -0.0484 0.9058 0.051 Uiso 1.00 1 c R . .
H(23) H 0.6966 0.0325 1.0071 0.051 Uiso 1.00 1 c R . .
H(24) H 0.8141 -0.1908 0.8734 0.103 Uiso 1.00 1 c R . .
H(25) H 0.7461 -0.2159 0.9265 0.103 Uiso 1.00 1 c R . .
H(26) H 0.8015 -0.1859 1.0193 0.103 Uiso 1.00 1 c R . .
H(27) H 0.7370 0.0369 0.7790 0.094 Uiso 1.00 1 c R . .
H(28) H 0.7617 -0.0761 0.7339 0.094 Uiso 1.00 1 c R . .
H(29) H 0.8102 0.0135 0.7745 0.094 Uiso 1.00 1 c R . .

loop_
_atom_site_aniso_label
_atom_site_aniso_U_11
_atom_site_aniso_U_22
_atom_site_aniso_U_33
_atom_site_aniso_U_12
_atom_site_aniso_U_13
_atom_site_aniso_U_23
Eu(1) 0.01244(14) 0.01477(14) 0.02189(16) 0.00058(19) 0.0000 0.0000
O(1) 0.028(2) 0.024(2) 0.029(2) -0.0066(18) 0.0097(19) -0.0032(19)
O(2) 0.0198(17) 0.0212(18) 0.029(2) 0.0049(14) 0.0084(17) 0.0047(17)
O(3) 0.024(2) 0.0232(19) 0.036(2) 0.0022(16) 0.0088(17) -0.0038(17)
O(4) 0.0192(18) 0.0194(18) 0.036(2) -0.0011(13) 0.0069(16) -0.0078(14)
O(5) 0.029(2) 0.077(3) 0.033(2) 0.012(2) -0.011(2) -0.016(2)
O(6) 0.023(2) 0.051(2) 0.031(2) -0.0070(18) -0.0029(19) 0.006(2)
O(7) 0.027(2) 0.047(2) 0.025(2) 0.0063(18) 0.0007(18) 0.006(2)
O(8) 0.045(8) 0.080(9) 0.212(19) 0.013(6) 0.019(9) -0.082(12)
O(9) 0.055(5) 0.38(2) 0.020(3) 0.041(14) 0.0000 0.0000
O(10) 0.057(8) 0.092(10) 0.082(9) -0.002(7) -0.006(7) -0.021(8)
O(11) 0.184(13) 0.110(9) 0.098(8) -0.053(11) 0.0000 0.0000
N(1) 0.015(2) 0.018(2) 0.024(2) 0.0012(15) -0.0028(19) 0.0042(19)
N(2) 0.018(2) 0.020(2) 0.024(2) 0.0007(17) 0.0012(18) 0.0019(18)
N(3) 0.031(3) 0.028(2) 0.035(3) 0.004(2) 0.016(2) -0.002(2)
N(4) 0.017(2) 0.017(2) 0.025(2) -0.0004(16) -0.0005(18) -0.0012(17)
N(5) 0.0196(18) 0.028(2) 0.033(2) -0.007(2) 0.0101(16) -0.019(2)
N(6) 0.024(2) 0.024(2) 0.024(2) 0.0043(17) -0.004(2) 0.002(2)
N(7) 0.030(6) 0.097(12) 0.046(8) -0.007(7) -0.015(5) -0.001(7)
C(1) 0.020(2) 0.018(2) 0.026(2) 0.0043(19) -0.005(2) 0.005(2)
C(2) 0.024(2) 0.021(2) 0.032(3) -0.003(2) 0.001(2) 0.005(2)
C(3) 0.028(2) 0.016(2) 0.041(3) -0.006(2) -0.007(2) -0.001(2)
C(4) 0.030(3) 0.017(2) 0.032(3) 0.001(2) -0.002(2) -0.003(2)
C(5) 0.021(3) 0.019(2) 0.023(2) 0.0005(17) -0.0042(19) 0.0009(18)
C(6) 0.019(2) 0.020(2) 0.023(2) -0.001(2) -0.004(2) 0.006(2)
C(7) 0.030(2) 0.022(2) 0.030(3) 0.000(2) 0.006(2) 0.001(2)
C(8) 0.022(2) 0.023(2) 0.022(2) -0.001(3) 0.0023(16) -0.005(4)
C(9) 0.019(2) 0.020(2) 0.032(3) 0.002(2) 0.004(2) -0.002(2)
C(10) 0.050(4) 0.030(3) 0.045(3) 0.017(2) 0.026(3) 0.009(3)
C(11) 0.079(6) 0.027(3) 0.089(6) 0.006(3) 0.051(5) 0.003(4)
C(12) 0.061(4) 0.030(3) 0.062(4) 0.014(3) 0.037(4) -0.002(3)
C(13) 0.093(6) 0.056(5) 0.050(4) 0.042(4) 0.012(5) 0.013(4)
C(14) 0.014(2) 0.025(2) 0.021(2) 0.001(2) -0.004(2) -0.002(2)
C(15) 0.032(3) 0.027(3) 0.047(3) -0.006(2) 0.019(3) -0.010(2)
C(16) 0.020(2) 0.025(2) 0.025(2) -0.003(2) 0.005(2) -0.004(2)
C(17) 0.020(2) 0.011(3) 0.030(2) 0.0008(18) 0.0014(19) 0.001(2)
C(18) 0.021(3) 0.052(4) 0.057(4) -0.014(2) 0.012(3) -0.026(3)
C(19) 0.026(3) 0.054(4) 0.049(4) -0.010(2) 0.008(2) -0.024(3)
C(20) 0.037(4) 0.044(4) 0.176(12) -0.017(3) 0.043(5) -0.056(6)
C(21) 0.027(3) 0.161(12) 0.047(4) -0.027(5) 0.005(2) -0.051(7)

loop_
_atom_type_symbol
_atom_type_description
_atom_type_scat_dispersion_real
_atom_type_scat_dispersion_imag
_atom_type_scat_source
C C 0.003 0.002
;
International Tables for Crystallography
(1992, Vol. C, Tables 4.2.6.8 and 6.1.1.4)
;
H H 0.000 0.000
;
International Tables for Crystallography
(1992, Vol. C, Table 6.1.1.4)
;
Eu Eu -0.158 3.668
;
International Tables for Crystallography
(1992, Vol. C, Tables 4.2.6.8 and 6.1.1.4)
;
N N 0.006 0.003
;
International Tables for Crystallography
(1992, Vol. C, Tables 4.2.6.8 and 6.1.1.4)
;
O O 0.011 0.006
;
International Tables for Crystallography
(1992, Vol. C, Tables 4.2.6.8 and 6.1.1.4)
;

loop_
_geom_angle_atom_site_label_1
_geom_angle_atom_site_label_2
_geom_angle_atom_site_label_3
_geom_angle
_geom_angle_publ_flag
_geom_angle_site_symmetry_1
_geom_angle_site_symmetry_2
_geom_angle_site_symmetry_3
O(2) Eu(1) O(2) 127.59(13) yes . . 4_755
O(2) Eu(1) O(4) 132.85(11) yes . . .
O(2) Eu(1) O(4) 70.56(12) yes . . 4_755
O(2) Eu(1) N(1) 113.20(12) yes . . .
O(2) Eu(1) N(1) 66.87(12) yes . . 4_755
O(2) Eu(1) N(2) 62.16(13) yes . . .
O(2) Eu(1) N(2) 76.78(13) yes . . 4_755
O(2) Eu(1) N(4) 151.05(13) yes . . .
O(2) Eu(1) N(4) 78.78(13) yes . . 4_755
O(2) Eu(1) O(4) 70.56(12) yes 4_755 . .
O(2) Eu(1) O(4) 132.85(11) yes 4_755 . 4_755
O(2) Eu(1) N(1) 66.87(12) yes 4_755 . .
O(2) Eu(1) N(1) 113.20(12) yes 4_755 . 4_755
O(2) Eu(1) N(2) 76.78(13) yes 4_755 . .
O(2) Eu(1) N(2) 62.16(13) yes 4_755 . 4_755
O(2) Eu(1) N(4) 78.78(13) yes 4_755 . .
O(2) Eu(1) N(4) 151.05(13) yes 4_755 . 4_755
O(4) Eu(1) O(4) 133.69(13) yes . . 4_755
O(4) Eu(1) N(1) 113.85(12) yes . . .
O(4) Eu(1) N(1) 66.09(12) yes . . 4_755
O(4) Eu(1) N(2) 145.22(13) yes . . .
O(4) Eu(1) N(2) 78.35(14) yes . . 4_755
O(4) Eu(1) N(4) 61.64(13) yes . . .
O(4) Eu(1) N(4) 82.48(13) yes . . 4_755
O(4) Eu(1) N(1) 66.09(12) yes 4_755 . .
O(4) Eu(1) N(1) 113.85(12) yes 4_755 . 4_755
O(4) Eu(1) N(2) 78.35(14) yes 4_755 . .
O(4) Eu(1) N(2) 145.22(13) yes 4_755 . 4_755
O(4) Eu(1) N(4) 82.48(13) yes 4_755 . .
O(4) Eu(1) N(4) 61.64(13) yes 4_755 . 4_755
N(1) Eu(1) N(1) 179.86(15) yes . . 4_755
N(1) Eu(1) N(2) 61.21(14) yes . . .
N(1) Eu(1) N(2) 118.91(14) yes . . 4_755
N(1) Eu(1) N(4) 62.23(14) yes . . .
N(1) Eu(1) N(4) 117.65(14) yes . . 4_755
N(1) Eu(1) N(2) 118.91(14) yes 4_755 . .
N(1) Eu(1) N(2) 61.21(14) yes 4_755 . 4_755
N(1) Eu(1) N(4) 117.65(14) yes 4_755 . .
N(1) Eu(1) N(4) 62.23(14) yes 4_755 . 4_755
N(2) Eu(1) N(2) 76.08(14) yes . . 4_755
N(2) Eu(1) N(4) 123.34(14) yes . . .
N(2) Eu(1) N(4) 131.59(14) yes . . 4_755
N(2) Eu(1) N(4) 131.59(14) yes 4_755 . .
N(2) Eu(1) N(4) 123.34(14) yes 4_755 . 4_755
N(4) Eu(1) N(4) 79.24(14) yes . . 4_755
C(6) O(1) C(7) 105.6(4) yes . . .
Eu(1) O(2) C(9) 125.3(3) yes . . .
C(14) O(3) C(15) 104.5(4) yes . . .
Eu(1) O(4) C(17) 129.1(3) yes . . .
N(7) O(9) N(7) 178.1(8) yes . . 4_755
Eu(1) N(1) C(1) 120.8(3) yes . . .
Eu(1) N(1) C(5) 120.4(3) yes . . .
C(1) N(1) C(5) 118.4(4) yes . . .
Eu(1) N(2) C(6) 120.0(3) yes . . .
Eu(1) N(2) C(8) 121.3(3) yes . . .
C(6) N(2) C(8) 108.3(4) yes . . .
C(9) N(3) C(10) 126.8(6) yes . . .
Eu(1) N(4) C(14) 118.3(3) yes . . .
Eu(1) N(4) C(16) 122.1(3) yes . . .
C(14) N(4) C(16) 106.9(4) yes . . .
C(17) N(5) C(18) 123.7(5) yes . . .
O(5) N(6) O(6) 117.3(4) yes . . .
O(5) N(6) O(7) 121.3(4) yes . . .
O(6) N(6) O(7) 121.4(4) yes . . .
O(8) N(7) O(9) 119.0(12) yes . . .
O(8) N(7) O(10) 125.9(19) yes . . .
O(9) N(7) O(10) 114.9(13) yes . . .
N(1) C(1) C(2) 123.5(4) yes . . .
N(1) C(1) C(6) 111.0(4) yes . . .
C(2) C(1) C(6) 125.5(5) yes . . .
C(1) C(2) C(3) 116.3(5) yes . . .
C(2) C(3) C(4) 121.9(5) yes . . .
C(3) C(4) C(5) 117.1(5) yes . . .
N(1) C(5) C(4) 122.8(4) yes . . .
N(1) C(5) C(14) 111.3(4) yes . . .
C(4) C(5) C(14) 125.9(4) yes . . .
O(1) C(6) N(2) 119.1(5) yes . . .
O(1) C(6) C(1) 119.7(4) yes . . .
N(2) C(6) C(1) 121.1(5) yes . . .
O(1) C(7) C(8) 104.4(4) yes . . .
N(2) C(8) C(7) 102.7(5) yes . . .
N(2) C(8) C(9) 106.9(4) yes . . .
C(7) C(8) C(9) 117.8(4) yes . . .
O(2) C(9) N(3) 124.4(5) yes . . .
O(2) C(9) C(8) 119.9(4) yes . . .
N(3) C(9) C(8) 115.6(5) yes . . .
N(3) C(10) C(11) 108.9(5) yes . . .
N(3) C(10) C(12) 105.4(5) yes . . .
N(3) C(10) C(13) 110.6(6) yes . . .
C(11) C(10) C(12) 108.8(6) yes . . .
C(11) C(10) C(13) 112.6(7) yes . . .
C(12) C(10) C(13) 110.1(6) yes . . .
O(3) C(14) N(4) 120.0(4) yes . . .
O(3) C(14) C(5) 118.2(4) yes . . .
N(4) C(14) C(5) 121.6(4) yes . . .
O(3) C(15) C(16) 104.7(4) yes . . .
N(4) C(16) C(15) 103.7(4) yes . . .
N(4) C(16) C(17) 105.7(4) yes . . .
C(15) C(16) C(17) 118.3(4) yes . . .
O(4) C(17) N(5) 123.4(5) yes . . .
O(4) C(17) C(16) 117.4(4) yes . . .
N(5) C(17) C(16) 119.2(4) yes . . .
N(5) C(18) C(19) 107.5(5) yes . . .
N(5) C(18) C(20) 111.1(6) yes . . .
N(5) C(18) C(21) 107.6(6) yes . . .
C(19) C(18) C(20) 110.2(6) yes . . .
C(19) C(18) C(21) 107.2(5) yes . . .
C(20) C(18) C(21) 112.9(8) yes . . .
C(9) N(3) H(7) 116.6 no . . .
C(10) N(3) H(7) 116.6 no . . .
C(17) N(5) H(20) 118.2 no . . .
C(18) N(5) H(20) 118.2 no . . .
C(1) C(2) H(1) 121.8 no . . .
C(3) C(2) H(1) 121.8 no . . .
C(2) C(3) H(2) 119.1 no . . .
C(4) C(3) H(2) 119.1 no . . .
C(3) C(4) H(3) 121.4 no . . .
C(5) C(4) H(3) 121.5 no . . .
O(1) C(7) H(4) 110.9 no . . .
O(1) C(7) H(5) 110.9 no . . .
C(8) C(7) H(4) 110.9 no . . .
C(8) C(7) H(5) 110.9 no . . .
H(4) C(7) H(5) 108.9 no . . .
N(2) C(8) H(6) 109.7 no . . .
C(7) C(8) H(6) 109.7 no . . .
C(9) C(8) H(6) 109.7 no . . .
C(10) C(11) H(8) 109.5 no . . .
C(10) C(11) H(9) 109.5 no . . .
C(10) C(11) H(10) 109.5 no . . .
H(8) C(11) H(9) 109.5 no . . .
H(8) C(11) H(10) 109.5 no . . .
H(9) C(11) H(10) 109.5 no . . .
C(10) C(12) H(11) 109.5 no . . .
C(10) C(12) H(12) 109.5 no . . .
C(10) C(12) H(13) 109.5 no . . .
H(11) C(12) H(12) 109.5 no . . .
H(11) C(12) H(13) 109.5 no . . .
H(12) C(12) H(13) 109.5 no . . .
C(10) C(13) H(14) 109.5 no . . .
C(10) C(13) H(15) 109.5 no . . .
C(10) C(13) H(16) 109.5 no . . .
H(14) C(13) H(15) 109.5 no . . .
H(14) C(13) H(16) 109.5 no . . .
H(15) C(13) H(16) 109.5 no . . .
O(3) C(15) H(17) 110.8 no . . .
O(3) C(15) H(18) 110.8 no . . .
C(16) C(15) H(17) 110.8 no . . .
C(16) C(15) H(18) 110.8 no . . .
H(17) C(15) H(18) 108.9 no . . .
N(4) C(16) H(19) 109.6 no . . .
C(15) C(16) H(19) 109.6 no . . .
C(17) C(16) H(19) 109.6 no . . .
C(18) C(19) H(21) 109.5 no . . .
C(18) C(19) H(22) 109.5 no . . .
C(18) C(19) H(23) 109.5 no . . .
H(21) C(19) H(22) 109.5 no . . .
H(21) C(19) H(23) 109.5 no . . .
H(22) C(19) H(23) 109.5 no . . .
C(18) C(20) H(24) 109.5 no . . .
C(18) C(20) H(25) 109.5 no . . .
C(18) C(20) H(26) 109.5 no . . .
H(24) C(20) H(25) 109.5 no . . .
H(24) C(20) H(26) 109.5 no . . .
H(25) C(20) H(26) 109.5 no . . .
C(18) C(21) H(27) 109.5 no . . .
C(18) C(21) H(28) 109.5 no . . .
C(18) C(21) H(29) 109.5 no . . .
H(27) C(21) H(28) 109.5 no . . .
H(27) C(21) H(29) 109.5 no . . .
H(28) C(21) H(29) 109.5 no . . .

loop_
_geom_bond_atom_site_label_1
_geom_bond_atom_site_label_2
_geom_bond_distance
_geom_bond_publ_flag
_geom_bond_site_symmetry_1
_geom_bond_site_symmetry_2
Eu(1) O(2) 2.496(3) yes . .
Eu(1) O(2) 2.496(3) yes . 4_755
Eu(1) O(4) 2.444(3) yes . .
Eu(1) O(4) 2.444(3) yes . 4_755
Eu(1) N(1) 2.641(4) yes . .
Eu(1) N(1) 2.641(4) yes . 4_755
Eu(1) N(2) 2.531(4) yes . .
Eu(1) N(2) 2.531(4) yes . 4_755
Eu(1) N(4) 2.554(4) yes . .
Eu(1) N(4) 2.554(4) yes . 4_755
O(1) C(6) 1.340(7) yes . .
O(1) C(7) 1.461(7) yes . .
O(2) C(9) 1.243(7) yes . .
O(3) C(14) 1.337(6) yes . .
O(3) C(15) 1.474(7) yes . .
O(4) C(17) 1.244(6) yes . .
O(5) N(6) 1.254(6) yes . .
O(6) N(6) 1.261(6) yes . .
O(7) N(6) 1.222(6) yes . .
O(8) N(7) 1.18(2) yes . .
O(9) N(7) 1.716(19) yes . .
O(9) N(7) 1.716(19) yes . 4_755
O(10) N(7) 1.243(19) yes . .
N(1) C(1) 1.338(7) yes . .
N(1) C(5) 1.342(6) yes . .
N(2) C(6) 1.267(7) yes . .
N(2) C(8) 1.469(7) yes . .
N(3) C(9) 1.329(8) yes . .
N(3) C(10) 1.479(9) yes . .
N(4) C(14) 1.271(7) yes . .
N(4) C(16) 1.472(7) yes . .
N(5) C(17) 1.335(6) yes . .
N(5) C(18) 1.469(9) yes . .
C(1) C(2) 1.408(7) yes . .
C(1) C(6) 1.482(7) yes . .
C(2) C(3) 1.382(8) yes . .
C(3) C(4) 1.383(8) yes . .
C(4) C(5) 1.404(7) yes . .
C(5) C(14) 1.477(7) yes . .
C(7) C(8) 1.562(8) yes . .
C(8) C(9) 1.519(9) yes . .
C(10) C(11) 1.542(11) yes . .
C(10) C(12) 1.531(11) yes . .
C(10) C(13) 1.499(12) yes . .
C(15) C(16) 1.533(8) yes . .
C(16) C(17) 1.528(7) yes . .
C(18) C(19) 1.540(9) yes . .
C(18) C(20) 1.498(11) yes . .
C(18) C(21) 1.550(11) yes . .
N(3) H(7) 0.880 no . .
N(5) H(20) 0.880 no . .
C(2) H(1) 0.950 no . .
C(3) H(2) 0.950 no . .
C(4) H(3) 0.950 no . .
C(7) H(4) 0.990 no . .
C(7) H(5) 0.990 no . .
C(8) H(6) 1.000 no . .
C(11) H(8) 0.980 no . .
C(11) H(9) 0.980 no . .
C(11) H(10) 0.980 no . .
C(12) H(11) 0.980 no . .
C(12) H(12) 0.980 no . .
C(12) H(13) 0.980 no . .
C(13) H(14) 0.980 no . .
C(13) H(15) 0.980 no . .
C(13) H(16) 0.980 no . .
C(15) H(17) 0.990 no . .
C(15) H(18) 0.990 no . .
C(16) H(19) 1.000 no . .
C(19) H(21) 0.980 no . .
C(19) H(22) 0.980 no . .
C(19) H(23) 0.980 no . .
C(20) H(24) 0.980 no . .
C(20) H(25) 0.980 no . .
C(20) H(26) 0.980 no . .
C(21) H(27) 0.980 no . .
C(21) H(28) 0.980 no . .
C(21) H(29) 0.980 no . .

loop_
_geom_contact_atom_site_label_1
_geom_contact_atom_site_label_2
_geom_contact_distance
_geom_contact_publ_flag
_geom_contact_site_symmetry_1
_geom_contact_site_symmetry_2
O(3) O(8) 3.49(2) ? . 1_556
O(3) C(19) 3.545(8) ? . 3_657
O(5) N(5) 2.912(6) ? . 1_554
O(5) C(2) 3.116(7) ? . 2_456
O(5) C(3) 3.328(7) ? . 2_456
O(5) C(18) 3.563(9) ? . 1_554
O(5) C(19) 3.002(9) ? . 1_554
O(5) C(20) 3.593(11) ? . 3_656
O(6) N(3) 2.887(8) ? . 4_755
O(6) N(5) 3.473(6) ? . 1_554
O(6) C(7) 2.994(7) ? . 4_755
O(6) C(8) 3.379(6) ? . 4_755
O(6) C(12) 3.483(8) ? . 4_755
O(6) C(15) 2.941(8) ? . 1_554
O(6) C(16) 3.256(7) ? . 1_554
O(7) N(3) 3.323(7) ? . 4_755
O(7) C(2) 3.359(7) ? . 2_456
O(7) C(7) 3.347(7) ? . 4_755
O(8) O(3) 3.49(2) ? . 1_554
O(8) N(3) 3.584(19) ? . 4_755
O(8) C(15) 3.24(2) ? . 1_554
O(8) C(16) 3.45(2) ? . 1_554
O(9) N(4) 3.574(8) ? . 1_554
O(9) N(4) 3.574(8) ? . 4_754
O(9) C(8) 3.330(7) ? . .
O(9) C(8) 3.330(7) ? . 4_755
O(9) C(16) 3.297(7) ? . 1_554
O(9) C(16) 3.297(7) ? . 4_754
O(10) N(4) 3.574(15) ? . 1_554
O(10) C(7) 3.369(15) ? . .
O(10) C(16) 3.573(16) ? . 4_754
O(11) C(4) 3.454(11) ? . 2_457
O(11) C(4) 3.454(11) ? . 3_647
N(3) O(6) 2.887(8) ? . 4_755
N(3) O(7) 3.323(7) ? . 4_755
N(3) O(8) 3.584(19) ? . 4_755
N(3) N(6) 3.505(8) ? . 4_755
N(4) O(9) 3.574(8) ? . 1_556
N(4) O(10) 3.574(15) ? . 1_556
N(4) N(7) 3.383(14) ? . 1_556
N(5) O(5) 2.912(6) ? . 1_556
N(5) O(6) 3.473(6) ? . 1_556
N(6) N(3) 3.505(8) ? . 4_755
N(6) C(7) 3.398(7) ? . 4_755
N(7) N(4) 3.383(14) ? . 1_554
N(7) C(8) 3.513(16) ? . .
N(7) C(16) 3.424(14) ? . 1_554
C(2) O(5) 3.116(7) ? . 2_556
C(2) O(7) 3.359(7) ? . 2_556
C(3) O(5) 3.328(7) ? . 2_556
C(4) O(11) 3.454(11) ? . 2_557
C(7) O(6) 2.994(7) ? . 4_755
C(7) O(7) 3.347(7) ? . 4_755
C(7) O(10) 3.369(15) ? . .
C(7) N(6) 3.398(7) ? . 4_755
C(8) O(6) 3.379(6) ? . 4_755
C(8) O(9) 3.330(7) ? . .
C(8) N(7) 3.513(16) ? . .
C(12) O(6) 3.483(8) ? . 4_755
C(15) O(6) 2.941(8) ? . 1_556
C(15) O(8) 3.24(2) ? . 1_556
C(16) O(6) 3.256(7) ? . 1_556
C(16) O(8) 3.45(2) ? . 1_556
C(16) O(9) 3.297(7) ? . 1_556
C(16) O(10) 3.573(16) ? . 4_756
C(16) N(7) 3.424(14) ? . 1_556
C(18) O(5) 3.563(9) ? . 1_556
C(19) O(3) 3.545(8) ? . 3_647
C(19) O(5) 3.002(9) ? . 1_556
C(20) O(5) 3.593(11) ? . 3_646

loop_
_geom_torsion_atom_site_label_1
_geom_torsion_atom_site_label_2
_geom_torsion_atom_site_label_3
_geom_torsion_atom_site_label_4
_geom_torsion
_geom_torsion_publ_flag
_geom_torsion_site_symmetry_1
_geom_torsion_site_symmetry_2
_geom_torsion_site_symmetry_3
_geom_torsion_site_symmetry_4
O(2) Eu(1) O(2) C(9) 29.0(4) ? . . 4_755 4_755
O(2) Eu(1) O(2) C(9) 29.0(4) ? 4_755 . . .
O(2) Eu(1) O(4) C(17) 152.9(4) ? . . . .
O(4) Eu(1) O(2) C(9) 127.1(4) ? . . . .
O(2) Eu(1) O(4) C(17) -83.4(4) ? . . 4_755 4_755
O(4) Eu(1) O(2) C(9) -100.7(4) ? 4_755 . . .
O(2) Eu(1) N(1) C(1) 21.2(4) ? . . . .
O(2) Eu(1) N(1) C(5) -151.9(3) ? . . . .
N(1) Eu(1) O(2) C(9) -48.9(4) ? . . . .
O(2) Eu(1) N(1) C(1) -101.4(4) ? . . 4_755 4_755
O(2) Eu(1) N(1) C(5) 85.6(3) ? . . 4_755 4_755
N(1) Eu(1) O(2) C(9) 131.2(4) ? 4_755 . . .
O(2) Eu(1) N(2) C(6) -121.8(4) ? . . . .
O(2) Eu(1) N(2) C(8) 19.0(3) ? . . . .
N(2) Eu(1) O(2) C(9) -13.9(4) ? . . . .
O(2) Eu(1) N(2) C(6) 91.9(4) ? . . 4_755 4_755
O(2) Eu(1) N(2) C(8) -127.4(3) ? . . 4_755 4_755
N(2) Eu(1) O(2) C(9) 67.2(4) ? 4_755 . . .
O(2) Eu(1) N(4) C(14) 105.4(4) ? . . . .
O(2) Eu(1) N(4) C(16) -118.0(3) ? . . . .
N(4) Eu(1) O(2) C(9) -123.1(4) ? . . . .
O(2) Eu(1) N(4) C(14) -52.4(3) ? . . 4_755 4_755
O(2) Eu(1) N(4) C(16) 84.2(3) ? . . 4_755 4_755
N(4) Eu(1) O(2) C(9) -164.4(4) ? 4_755 . . .
O(2) Eu(1) O(4) C(17) -83.4(4) ? 4_755 . . .
O(4) Eu(1) O(2) C(9) -100.7(4) ? . . 4_755 4_755
O(2) Eu(1) O(4) C(17) 152.9(4) ? 4_755 . 4_755 4_755
O(4) Eu(1) O(2) C(9) 127.1(4) ? 4_755 . 4_755 4_755
O(2) Eu(1) N(1) C(1) -101.4(4) ? 4_755 . . .
O(2) Eu(1) N(1) C(5) 85.6(3) ? 4_755 . . .
N(1) Eu(1) O(2) C(9) 131.2(4) ? . . 4_755 4_755
O(2) Eu(1) N(1) C(1) 21.2(4) ? 4_755 . 4_755 4_755
O(2) Eu(1) N(1) C(5) -151.9(3) ? 4_755 . 4_755 4_755
N(1) Eu(1) O(2) C(9) -48.9(4) ? 4_755 . 4_755 4_755
O(2) Eu(1) N(2) C(6) 91.9(4) ? 4_755 . . .
O(2) Eu(1) N(2) C(8) -127.4(3) ? 4_755 . . .
N(2) Eu(1) O(2) C(9) 67.2(4) ? . . 4_755 4_755
O(2) Eu(1) N(2) C(6) -121.8(4) ? 4_755 . 4_755 4_755
O(2) Eu(1) N(2) C(8) 19.0(3) ? 4_755 . 4_755 4_755
N(2) Eu(1) O(2) C(9) -13.9(4) ? 4_755 . 4_755 4_755
O(2) Eu(1) N(4) C(14) -52.4(3) ? 4_755 . . .
O(2) Eu(1) N(4) C(16) 84.2(3) ? 4_755 . . .
N(4) Eu(1) O(2) C(9) -164.4(4) ? . . 4_755 4_755
O(2) Eu(1) N(4) C(14) 105.4(4) ? 4_755 . 4_755 4_755
O(2) Eu(1) N(4) C(16) -118.0(3) ? 4_755 . 4_755 4_755
N(4) Eu(1) O(2) C(9) -123.1(4) ? 4_755 . 4_755 4_755
O(4) Eu(1) O(4) C(17) 48.0(4) ? . . 4_755 4_755
O(4) Eu(1) O(4) C(17) 48.0(4) ? 4_755 . . .
O(4) Eu(1) N(1) C(1) -155.6(3) ? . . . .
O(4) Eu(1) N(1) C(5) 31.3(4) ? . . . .
N(1) Eu(1) O(4) C(17) -31.1(4) ? . . . .
O(4) Eu(1) N(1) C(1) 75.4(3) ? . . 4_755 4_755
O(4) Eu(1) N(1) C(5) -97.7(3) ? . . 4_755 4_755
N(1) Eu(1) O(4) C(17) 148.8(4) ? 4_755 . . .
O(4) Eu(1) N(2) C(6) 112.2(4) ? . . . .
O(4) Eu(1) N(2) C(8) -107.1(3) ? . . . .
N(2) Eu(1) O(4) C(17) -104.4(4) ? . . . .
O(4) Eu(1) N(2) C(6) -47.8(4) ? . . 4_755 4_755
O(4) Eu(1) N(2) C(8) 93.0(3) ? . . 4_755 4_755
N(2) Eu(1) O(4) C(17) -147.7(4) ? 4_755 . . .
O(4) Eu(1) N(4) C(14) -126.3(4) ? . . . .
O(4) Eu(1) N(4) C(16) 10.4(3) ? . . . .
N(4) Eu(1) O(4) C(17) 4.1(4) ? . . . .
O(4) Eu(1) N(4) C(14) 84.1(3) ? . . 4_755 4_755
O(4) Eu(1) N(4) C(16) -139.3(3) ? . . 4_755 4_755
N(4) Eu(1) O(4) C(17) 85.9(4) ? 4_755 . . .
O(4) Eu(1) N(1) C(1) 75.4(3) ? 4_755 . . .
O(4) Eu(1) N(1) C(5) -97.7(3) ? 4_755 . . .
N(1) Eu(1) O(4) C(17) 148.8(4) ? . . 4_755 4_755
O(4) Eu(1) N(1) C(1) -155.6(3) ? 4_755 . 4_755 4_755
O(4) Eu(1) N(1) C(5) 31.3(4) ? 4_755 . 4_755 4_755
N(1) Eu(1) O(4) C(17) -31.1(4) ? 4_755 . 4_755 4_755
O(4) Eu(1) N(2) C(6) -47.8(4) ? 4_755 . . .
O(4) Eu(1) N(2) C(8) 93.0(3) ? 4_755 . . .
N(2) Eu(1) O(4) C(17) -147.7(4) ? . . 4_755 4_755
O(4) Eu(1) N(2) C(6) 112.2(4) ? 4_755 . 4_755 4_755
O(4) Eu(1) N(2) C(8) -107.1(3) ? 4_755 . 4_755 4_755
N(2) Eu(1) O(4) C(17) -104.4(4) ? 4_755 . 4_755 4_755
O(4) Eu(1) N(4) C(14) 84.1(3) ? 4_755 . . .
O(4) Eu(1) N(4) C(16) -139.3(3) ? 4_755 . . .
N(4) Eu(1) O(4) C(17) 85.9(4) ? . . 4_755 4_755
O(4) Eu(1) N(4) C(14) -126.3(4) ? 4_755 . 4_755 4_755
O(4) Eu(1) N(4) C(16) 10.4(3) ? 4_755 . 4_755 4_755
N(4) Eu(1) O(4) C(17) 4.1(4) ? 4_755 . 4_755 4_755
N(1) Eu(1) N(1) C(1) 140(47) ? . . 4_755 4_755
N(1) Eu(1) N(1) C(5) -33(47) ? . . 4_755 4_755
N(1) Eu(1) N(1) C(1) 140(47) ? 4_755 . . .
N(1) Eu(1) N(1) C(5) -33(47) ? 4_755 . . .
N(1) Eu(1) N(2) C(6) 21.2(3) ? . . . .
N(1) Eu(1) N(2) C(8) 161.9(3) ? . . . .
N(2) Eu(1) N(1) C(1) -14.2(3) ? . . . .
N(2) Eu(1) N(1) C(5) 172.8(4) ? . . . .
N(1) Eu(1) N(2) C(6) -158.7(3) ? . . 4_755 4_755
N(1) Eu(1) N(2) C(8) -18.0(3) ? . . 4_755 4_755
N(2) Eu(1) N(1) C(1) -66.0(4) ? 4_755 . . .
N(2) Eu(1) N(1) C(5) 120.9(3) ? 4_755 . . .
N(1) Eu(1) N(4) C(14) 17.2(3) ? . . . .
N(1) Eu(1) N(4) C(16) 153.8(4) ? . . . .
N(4) Eu(1) N(1) C(1) 169.5(4) ? . . . .
N(4) Eu(1) N(1) C(5) -3.6(3) ? . . . .
N(1) Eu(1) N(4) C(14) -162.9(3) ? . . 4_755 4_755
N(1) Eu(1) N(4) C(16) -26.3(4) ? . . 4_755 4_755
N(4) Eu(1) N(1) C(1) 110.4(3) ? 4_755 . . .
N(4) Eu(1) N(1) C(5) -62.7(3) ? 4_755 . . .
N(1) Eu(1) N(2) C(6) -158.7(3) ? 4_755 . . .
N(1) Eu(1) N(2) C(8) -18.0(3) ? 4_755 . . .
N(2) Eu(1) N(1) C(1) -66.0(4) ? . . 4_755 4_755
N(2) Eu(1) N(1) C(5) 120.9(3) ? . . 4_755 4_755
N(1) Eu(1) N(2) C(6) 21.2(3) ? 4_755 . 4_755 4_755
N(1) Eu(1) N(2) C(8) 161.9(3) ? 4_755 . 4_755 4_755
N(2) Eu(1) N(1) C(1) -14.2(3) ? 4_755 . 4_755 4_755
N(2) Eu(1) N(1) C(5) 172.8(4) ? 4_755 . 4_755 4_755
N(1) Eu(1) N(4) C(14) -162.9(3) ? 4_755 . . .
N(1) Eu(1) N(4) C(16) -26.3(4) ? 4_755 . . .
N(4) Eu(1) N(1) C(1) 110.4(3) ? . . 4_755 4_755
N(4) Eu(1) N(1) C(5) -62.7(3) ? . . 4_755 4_755
N(1) Eu(1) N(4) C(14) 17.2(3) ? 4_755 . 4_755 4_755
N(1) Eu(1) N(4) C(16) 153.8(4) ? 4_755 . 4_755 4_755
N(4) Eu(1) N(1) C(1) 169.5(4) ? 4_755 . 4_755 4_755
N(4) Eu(1) N(1) C(5) -3.6(3) ? 4_755 . 4_755 4_755
N(2) Eu(1) N(2) C(6) 156.0(4) ? . . 4_755 4_755
N(2) Eu(1) N(2) C(8) -63.3(3) ? . . 4_755 4_755
N(2) Eu(1) N(2) C(6) 156.0(4) ? 4_755 . . .
N(2) Eu(1) N(2) C(8) -63.3(3) ? 4_755 . . .
N(2) Eu(1) N(4) C(14) 13.4(4) ? . . . .
N(2) Eu(1) N(4) C(16) 150.0(3) ? . . . .
N(4) Eu(1) N(2) C(6) 25.0(4) ? . . . .
N(4) Eu(1) N(2) C(8) 165.8(3) ? . . . .
N(2) Eu(1) N(4) C(14) -88.1(4) ? . . 4_755 4_755
N(2) Eu(1) N(4) C(16) 48.6(4) ? . . 4_755 4_755
N(4) Eu(1) N(2) C(6) -81.5(4) ? 4_755 . . .
N(4) Eu(1) N(2) C(8) 59.2(4) ? 4_755 . . .
N(2) Eu(1) N(4) C(14) -88.1(4) ? 4_755 . . .
N(2) Eu(1) N(4) C(16) 48.6(4) ? 4_755 . . .
N(4) Eu(1) N(2) C(6) -81.5(4) ? . . 4_755 4_755
N(4) Eu(1) N(2) C(8) 59.2(4) ? . . 4_755 4_755
N(2) Eu(1) N(4) C(14) 13.4(4) ? 4_755 . 4_755 4_755
N(2) Eu(1) N(4) C(16) 150.0(3) ? 4_755 . 4_755 4_755
N(4) Eu(1) N(2) C(6) 25.0(4) ? 4_755 . 4_755 4_755
N(4) Eu(1) N(2) C(8) 165.8(3) ? 4_755 . 4_755 4_755
N(4) Eu(1) N(4) C(14) 146.5(4) ? . . 4_755 4_755
N(4) Eu(1) N(4) C(16) -76.8(3) ? . . 4_755 4_755
N(4) Eu(1) N(4) C(14) 146.5(4) ? 4_755 . . .
N(4) Eu(1) N(4) C(16) -76.8(3) ? 4_755 . . .
C(6) O(1) C(7) C(8) -0.3(5) ? . . . .
C(7) O(1) C(6) N(2) -1.0(7) ? . . . .
C(7) O(1) C(6) C(1) 174.4(5) ? . . . .
Eu(1) O(2) C(9) N(3) -169.6(4) ? . . . .
Eu(1) O(2) C(9) C(8) 7.5(7) ? . . . .
C(14) O(3) C(15) C(16) -3.1(5) ? . . . .
C(15) O(3) C(14) N(4) 0.6(6) ? . . . .
C(15) O(3) C(14) C(5) 176.2(4) ? . . . .
Eu(1) O(4) C(17) N(5) 163.6(4) ? . . . .
Eu(1) O(4) C(17) C(16) -16.8(6) ? . . . .
N(7) O(9) N(7) O(8) 111(19) ? . . 4_755 4_755
N(7) O(9) N(7) O(10) -65(19) ? . . 4_755 4_755
N(7) O(9) N(7) O(8) 111(19) ? 4_755 . . .
N(7) O(9) N(7) O(10) -65(19) ? 4_755 . . .
Eu(1) N(1) C(1) C(2) -172.6(4) ? . . . .
Eu(1) N(1) C(1) C(6) 7.2(5) ? . . . .
Eu(1) N(1) C(5) C(4) 172.5(4) ? . . . .
Eu(1) N(1) C(5) C(14) -7.7(5) ? . . . .
C(1) N(1) C(5) C(4) -0.7(7) ? . . . .
C(1) N(1) C(5) C(14) 179.0(4) ? . . . .
C(5) N(1) C(1) C(2) 0.7(7) ? . . . .
C(5) N(1) C(1) C(6) -179.6(4) ? . . . .
Eu(1) N(2) C(6) O(1) 147.2(4) ? . . . .
Eu(1) N(2) C(6) C(1) -28.2(6) ? . . . .
Eu(1) N(2) C(8) C(7) -146.6(3) ? . . . .
Eu(1) N(2) C(8) C(9) -22.0(5) ? . . . .
C(6) N(2) C(8) C(7) -1.8(5) ? . . . .
C(6) N(2) C(8) C(9) 122.8(5) ? . . . .
C(8) N(2) C(6) O(1) 1.9(7) ? . . . .
C(8) N(2) C(6) C(1) -173.5(4) ? . . . .
C(9) N(3) C(10) C(11) 57.2(9) ? . . . .
C(9) N(3) C(10) C(12) 173.8(6) ? . . . .
C(9) N(3) C(10) C(13) -67.1(9) ? . . . .
C(10) N(3) C(9) O(2) 2.6(10) ? . . . .
C(10) N(3) C(9) C(8) -174.5(5) ? . . . .
Eu(1) N(4) C(14) O(3) 144.9(3) ? . . . .
Eu(1) N(4) C(14) C(5) -30.6(6) ? . . . .
Eu(1) N(4) C(16) C(15) -144.8(3) ? . . . .
Eu(1) N(4) C(16) C(17) -19.7(5) ? . . . .
C(14) N(4) C(16) C(15) -4.0(5) ? . . . .
C(14) N(4) C(16) C(17) 121.1(4) ? . . . .
C(16) N(4) C(14) O(3) 2.4(6) ? . . . .
C(16) N(4) C(14) C(5) -173.1(4) ? . . . .
C(17) N(5) C(18) C(19) -175.8(5) ? . . . .
C(17) N(5) C(18) C(20) 63.5(9) ? . . . .
C(17) N(5) C(18) C(21) -60.6(8) ? . . . .
C(18) N(5) C(17) O(4) -1.2(9) ? . . . .
C(18) N(5) C(17) C(16) 179.2(5) ? . . . .
N(1) C(1) C(2) C(3) 0.4(8) ? . . . .
N(1) C(1) C(6) O(1) -162.1(5) ? . . . .
N(1) C(1) C(6) N(2) 13.2(7) ? . . . .
C(2) C(1) C(6) O(1) 17.6(8) ? . . . .
C(2) C(1) C(6) N(2) -167.1(5) ? . . . .
C(6) C(1) C(2) C(3) -179.3(5) ? . . . .
C(1) C(2) C(3) C(4) -1.5(8) ? . . . .
C(2) C(3) C(4) C(5) 1.4(8) ? . . . .
C(3) C(4) C(5) N(1) -0.3(6) ? . . . .
C(3) C(4) C(5) C(14) -180.0(5) ? . . . .
N(1) C(5) C(14) O(3) -150.2(4) ? . . . .
N(1) C(5) C(14) N(4) 25.4(7) ? . . . .
C(4) C(5) C(14) O(3) 29.6(7) ? . . . .
C(4) C(5) C(14) N(4) -154.9(5) ? . . . .
O(1) C(7) C(8) N(2) 1.3(5) ? . . . .
O(1) C(7) C(8) C(9) -115.8(5) ? . . . .
N(2) C(8) C(9) O(2) 9.5(6) ? . . . .
N(2) C(8) C(9) N(3) -173.3(5) ? . . . .
C(7) C(8) C(9) O(2) 124.3(5) ? . . . .
C(7) C(8) C(9) N(3) -58.5(7) ? . . . .
O(3) C(15) C(16) N(4) 4.3(5) ? . . . .
O(3) C(15) C(16) C(17) -112.3(5) ? . . . .
N(4) C(16) C(17) O(4) 22.0(6) ? . . . .
N(4) C(16) C(17) N(5) -158.4(5) ? . . . .
C(15) C(16) C(17) O(4) 137.5(5) ? . . . .
C(15) C(16) C(17) N(5) -42.9(7) ? . . . .
